data_4087471
loop_
_publ_author_name
'Han, Tomasz'
'Petrus, Rafa\/l'
'Bykowski, Dominik'
'Jerzykiewicz, Lucjan'
'Sobota, Piotr'

_publ_section_title
;
 Synthesis and Structural Characterization of Magnesium Drug Complexes:
 Efficient Initiators for Forming Polylactide--Drug Conjugates
;
_journal_issue 20
_journal_name_full Organometallics
_journal_page_first 4871
_journal_paper_doi 10.1021/acs.organomet.5b00146
_journal_volume 34
_journal_year 2015
_chemical_formula_moiety 'C42 H70 Mg2 N2 O4'
_chemical_formula_sum 'C42 H70 Mg2 N2 O4'
_chemical_formula_weight 715.62
_space_group_IT_number 14
_space_group_name_Hall '-P 2ybc'
_space_group_name_H-M_alt 'P 1 21/c 1'
_symmetry_cell_setting monoclinic
_symmetry_Int_Tables_number 14
_symmetry_space_group_name_Hall '-P 2ybc'
_symmetry_space_group_name_H-M 'P 1 21/c 1'
_atom_sites_solution_hydrogens geom
_atom_sites_solution_primary direct
_atom_sites_solution_secondary difmap
_audit_creation_method SHELXL-97
_cell_angle_alpha 90.00
_cell_angle_beta 98.16(3)
_cell_angle_gamma 90.00
_cell_formula_units_Z 2
_cell_length_a 8.447(3)
_cell_length_b 11.022(4)
_cell_length_c 21.977(5)
_cell_measurement_reflns_used 4913
_cell_measurement_temperature 100(2)
_cell_measurement_theta_max 30
_cell_measurement_theta_min 2
_cell_volume 2025.4(11)
_computing_cell_refinement
;
CrysAlis RED. Version 1.171.33 Oxford Diffraction, 2009)
;
_computing_data_collection
;
CrysAlis CCD. Version 1.171.33 (Oxford Diffraction, 2009)
;
_computing_data_reduction
;
CrysAlis RED. Version 1.171.33 (Oxford Diffraction, 2009)
;
_computing_molecular_graphics ' DIAMOND. Version 3.1f. (Brandenburg, K.  2007)'
_computing_publication_material
;
SHELXTL. Version 6.14 (Bruker, 2003)
Platon Version 1.081 (Spek, A. L. 2005)
enCIFer Version 1.2, (Allen <i>et al.</i>,  2004)
publCIF Version 1.0_c  (Westrip, S. P. 2007)
;
_computing_structure_refinement 'SHELXTL. Version 6.14 (Bruker, 2003)'
_computing_structure_solution 'SHELXTL. Version 6.14 (Bruker, 2003)'
_diffrn_ambient_temperature 100(2)
_diffrn_measured_fraction_theta_full 0.996
_diffrn_measured_fraction_theta_max 0.996
_diffrn_measurement_device_type 'Kuma KM-4 CCD kappa-axis diffractometer'
_diffrn_measurement_method \w
_diffrn_radiation_monochromator graphite
_diffrn_radiation_source 'fine-focus sealed tube'
_diffrn_radiation_type MoK\a
_diffrn_radiation_wavelength 0.71073
_diffrn_reflns_av_R_equivalents 0.1468
_diffrn_reflns_av_sigmaI/netI 0.1128
_diffrn_reflns_limit_h_max 10
_diffrn_reflns_limit_h_min -10
_diffrn_reflns_limit_k_max 14
_diffrn_reflns_limit_k_min -14
_diffrn_reflns_limit_l_max 28
_diffrn_reflns_limit_l_min -18
_diffrn_reflns_number 25424
_diffrn_reflns_theta_full 27.10
_diffrn_reflns_theta_max 27.10
_diffrn_reflns_theta_min 2.85
_exptl_absorpt_coefficient_mu 0.101
_exptl_absorpt_correction_type none
_exptl_crystal_colour colorless
_exptl_crystal_density_diffrn 1.173
_exptl_crystal_density_method 'not measured'
_exptl_crystal_description plate
_exptl_crystal_F_000 784
_exptl_crystal_size_max 0.32
_exptl_crystal_size_mid 0.21
_exptl_crystal_size_min 0.04
_refine_diff_density_max 0.484
_refine_diff_density_min -0.262
_refine_diff_density_rms 0.055
_refine_ls_extinction_method none
_refine_ls_goodness_of_fit_ref 0.865
_refine_ls_hydrogen_treatment constr
_refine_ls_matrix_type full
_refine_ls_number_parameters 226
_refine_ls_number_reflns 4448
_refine_ls_number_restraints 0
_refine_ls_restrained_S_all 0.865
_refine_ls_R_factor_all 0.1386
_refine_ls_R_factor_gt 0.0599
_refine_ls_shift/su_max 0.000
_refine_ls_shift/su_mean 0.000
_refine_ls_structure_factor_coef Fsqd
_refine_ls_weighting_details 'calc w=1/[\s^2^(Fo^2^)+(0.0952P)^2^+0.0000P] where P=(Fo^2^+2Fc^2^)/3'
_refine_ls_weighting_scheme calc
_refine_ls_wR_factor_gt 0.1314
_refine_ls_wR_factor_ref 0.1691
_reflns_number_gt 2325
_reflns_number_total 4448
_reflns_threshold_expression >2sigma(I)
_cod_data_source_file om5b00146_si_001.cif
_cod_data_source_block compound_2
_cod_original_sg_symbol_H-M 'P 21/c'
_cod_database_code 4087471

loop_
_symmetry_equiv_pos_as_xyz
'x, y, z'
'-x, y+1/2, -z+1/2'
'-x, -y, -z'
'x, -y-1/2, z-1/2'

loop_
_atom_site_label
_atom_site_type_symbol
_atom_site_fract_x
_atom_site_fract_y
_atom_site_fract_z
_atom_site_U_iso_or_equiv
_atom_site_adp_type
_atom_site_occupancy
_atom_site_symmetry_multiplicity
_atom_site_calc_flag
_atom_site_refinement_flags
Mg1 Mg 0.99258(11) -0.05808(9) 0.94007(4) 0.0222(3) Uani 1 1 d .
O1 O 1.0014(2) 0.10790(17) 0.97392(8) 0.0221(5) Uani 1 1 d .
O2 O 0.5661(2) 0.63779(19) 0.77636(9) 0.0311(5) Uani 1 1 d .
N1 N 0.7500(3) -0.0240(2) 0.89284(12) 0.0292(6) Uani 1 1 d .
C1 C 0.7908(4) 0.2081(3) 0.90542(13) 0.0271(7) Uani 1 1 d .
H1A H 0.7194 0.1978 0.9377 0.033 Uiso 1 1 calc R
C2 C 0.7609(4) 0.0978(3) 0.86336(14) 0.0318(8) Uani 1 1 d .
H2A H 0.6599 0.1117 0.8354 0.038 Uiso 1 1 calc R
H2B H 0.8479 0.0942 0.8376 0.038 Uiso 1 1 calc R
C4 C 0.6251(4) -0.0281(3) 0.93230(15) 0.0373(8) Uani 1 1 d .
H4A H 0.5212 -0.0120 0.9077 0.056 Uiso 1 1 calc R
H4B H 0.6466 0.0336 0.9646 0.056 Uiso 1 1 calc R
H4C H 0.6236 -0.1085 0.9512 0.056 Uiso 1 1 calc R
C5 C 0.7061(4) -0.1094(3) 0.84102(15) 0.0385(9) Uani 1 1 d .
H5A H 0.5973 -0.0916 0.8211 0.058 Uiso 1 1 calc R
H5B H 0.7110 -0.1928 0.8566 0.058 Uiso 1 1 calc R
H5C H 0.7810 -0.1001 0.8111 0.058 Uiso 1 1 calc R
C11 C 0.9662(3) 0.2175(3) 0.94096(13) 0.0227(7) Uani 1 1 d .
C12 C 1.0908(3) 0.2398(3) 0.89759(13) 0.0269(7) Uani 1 1 d .
H12A H 1.0897 0.1706 0.8688 0.032 Uiso 1 1 calc R
H12B H 1.0612 0.3137 0.8730 0.032 Uiso 1 1 calc R
C13 C 1.2596(4) 0.2550(3) 0.93232(15) 0.0329(8) Uani 1 1 d .
H13A H 1.3345 0.2736 0.9028 0.040 Uiso 1 1 calc R
H13B H 1.2943 0.1781 0.9534 0.040 Uiso 1 1 calc R
C14 C 1.2657(4) 0.3574(3) 0.97989(14) 0.0329(8) Uani 1 1 d .
H14A H 1.3736 0.3604 1.0042 0.039 Uiso 1 1 calc R
H14B H 1.2457 0.4360 0.9584 0.039 Uiso 1 1 calc R
C15 C 1.1417(3) 0.3382(3) 1.02285(13) 0.0257(7) Uani 1 1 d .
H15A H 1.1427 0.4084 1.0510 0.031 Uiso 1 1 calc R
H15B H 1.1693 0.2647 1.0481 0.031 Uiso 1 1 calc R
C16 C 0.9743(3) 0.3235(3) 0.98647(13) 0.0242(7) Uani 1 1 d .
H16A H 0.9439 0.3994 0.9637 0.029 Uiso 1 1 calc R
H16B H 0.8964 0.3097 1.0154 0.029 Uiso 1 1 calc R
C21 C 0.7323(3) 0.3210(3) 0.86975(13) 0.0250(7) Uani 1 1 d .
C22 C 0.7687(4) 0.3445(3) 0.81032(13) 0.0278(7) Uani 1 1 d .
H22A H 0.8316 0.2876 0.7918 0.033 Uiso 1 1 calc R
C23 C 0.7158(4) 0.4479(3) 0.77813(13) 0.0275(7) Uani 1 1 d .
H23A H 0.7423 0.4613 0.7381 0.033 Uiso 1 1 calc R
C24 C 0.6243(3) 0.5317(3) 0.80428(13) 0.0256(7) Uani 1 1 d .
C25 C 0.5817(3) 0.5092(3) 0.86230(13) 0.0266(7) Uani 1 1 d .
H25A H 0.5156 0.5651 0.8800 0.032 Uiso 1 1 calc R
C26 C 0.6356(3) 0.4059(3) 0.89393(14) 0.0274(7) Uani 1 1 d .
H26A H 0.6059 0.3919 0.9335 0.033 Uiso 1 1 calc R
C27 C 0.6426(4) 0.6799(3) 0.72601(14) 0.0319(8) Uani 1 1 d .
H27A H 0.5920 0.7555 0.7099 0.048 Uiso 1 1 calc R
H27B H 0.6317 0.6184 0.6935 0.048 Uiso 1 1 calc R
H27C H 0.7562 0.6945 0.7403 0.048 Uiso 1 1 calc R
C31 C 1.1526(4) -0.1024(3) 0.87677(15) 0.0326(8) Uani 1 1 d .
H31A H 1.1018 -0.0705 0.8366 0.039 Uiso 1 1 calc R
H31B H 1.2487 -0.0519 0.8890 0.039 Uiso 1 1 calc R
C32 C 1.2160(4) -0.2282(3) 0.86307(15) 0.0328(8) Uani 1 1 d .
H32A H 1.3012 -0.2190 0.8367 0.039 Uiso 1 1 calc R
H32B H 1.2643 -0.2663 0.9021 0.039 Uiso 1 1 calc R
C33 C 1.0871(4) -0.3106(3) 0.83127(16) 0.0402(9) Uani 1 1 d .
H33A H 1.0325 -0.2689 0.7942 0.048 Uiso 1 1 calc R
H33B H 1.0067 -0.3250 0.8592 0.048 Uiso 1 1 calc R
C34 C 1.1501(4) -0.4340(3) 0.81205(17) 0.0459(9) Uani 1 1 d .
H34A H 1.0606 -0.4830 0.7922 0.069 Uiso 1 1 calc R
H34B H 1.2030 -0.4766 0.8485 0.069 Uiso 1 1 calc R
H34C H 1.2269 -0.4209 0.7832 0.069 Uiso 1 1 calc R

loop_
_atom_site_aniso_label
_atom_site_aniso_U_11
_atom_site_aniso_U_22
_atom_site_aniso_U_33
_atom_site_aniso_U_23
_atom_site_aniso_U_13
_atom_site_aniso_U_12
Mg1 0.0201(5) 0.0239(6) 0.0222(5) -0.0008(4) 0.0011(4) 0.0007(4)
O1 0.0222(10) 0.0200(11) 0.0235(10) 0.0000(9) 0.0007(8) -0.0028(8)
O2 0.0299(12) 0.0316(13) 0.0316(12) 0.0052(10) 0.0036(10) 0.0049(10)
N1 0.0265(14) 0.0224(14) 0.0364(15) 0.0001(12) -0.0036(12) -0.0028(11)
C1 0.0254(16) 0.0306(18) 0.0239(15) 0.0019(14) -0.0017(13) -0.0031(13)
C2 0.0272(17) 0.0348(19) 0.0319(17) 0.0031(15) -0.0013(14) 0.0023(14)
C4 0.0299(18) 0.042(2) 0.0391(19) -0.0025(16) 0.0022(15) 0.0035(16)
C5 0.0352(19) 0.041(2) 0.0350(18) -0.0022(16) -0.0090(15) -0.0083(16)
C11 0.0230(16) 0.0222(16) 0.0219(14) 0.0024(13) 0.0001(12) -0.0003(12)
C12 0.0304(17) 0.0274(18) 0.0225(15) -0.0016(13) 0.0018(13) -0.0056(13)
C13 0.0271(17) 0.043(2) 0.0304(17) -0.0020(15) 0.0086(14) -0.0088(15)
C14 0.0283(17) 0.037(2) 0.0327(17) -0.0013(15) 0.0027(14) -0.0087(14)
C15 0.0293(17) 0.0211(16) 0.0255(15) -0.0018(13) 0.0003(13) -0.0061(13)
C16 0.0231(16) 0.0236(16) 0.0250(15) -0.0008(13) 0.0001(12) -0.0005(13)
C21 0.0214(16) 0.0266(17) 0.0247(15) 0.0040(14) -0.0049(12) -0.0077(13)
C22 0.0276(17) 0.0282(18) 0.0272(16) 0.0001(14) 0.0028(13) -0.0005(14)
C23 0.0299(17) 0.0325(18) 0.0199(14) 0.0011(14) 0.0030(13) -0.0014(14)
C24 0.0232(15) 0.0244(17) 0.0275(16) 0.0008(13) -0.0024(13) -0.0020(13)
C25 0.0210(15) 0.0314(18) 0.0273(16) -0.0030(14) 0.0029(13) 0.0000(13)
C26 0.0226(16) 0.0367(19) 0.0229(15) -0.0021(14) 0.0032(12) -0.0052(14)
C27 0.0290(17) 0.0340(19) 0.0312(17) 0.0047(15) -0.0007(14) -0.0023(14)
C31 0.0302(18) 0.0333(19) 0.0354(17) -0.0017(15) 0.0084(15) 0.0023(14)
C32 0.0308(18) 0.036(2) 0.0330(17) -0.0009(15) 0.0107(15) 0.0016(15)
C33 0.0339(19) 0.050(2) 0.0370(19) 0.0001(18) 0.0080(15) 0.0012(16)
C34 0.043(2) 0.048(2) 0.046(2) -0.0026(19) 0.0051(17) -0.0017(18)

loop_
_atom_type_symbol
_atom_type_description
_atom_type_scat_dispersion_real
_atom_type_scat_dispersion_imag
_atom_type_scat_source
C C 0.0033 0.0016 'International Tables Vol C Tables 4.2.6.8 and 6.1.1.4'
H H 0.0000 0.0000 'International Tables Vol C Tables 4.2.6.8 and 6.1.1.4'
N N 0.0061 0.0033 'International Tables Vol C Tables 4.2.6.8 and 6.1.1.4'
O O 0.0106 0.0060 'International Tables Vol C Tables 4.2.6.8 and 6.1.1.4'
Mg Mg 0.0486 0.0363 'International Tables Vol C Tables 4.2.6.8 and 6.1.1.4'

loop_
_geom_angle_atom_site_label_1
_geom_angle_atom_site_label_2
_geom_angle_atom_site_label_3
_geom_angle
_geom_angle_site_symmetry_1
_geom_angle_site_symmetry_3
O1 Mg1 O1 84.36(9) 3_757 .
O1 Mg1 C31 129.27(12) 3_757 .
O1 Mg1 C31 117.77(12) . .
O1 Mg1 N1 113.48(10) 3_757 .
O1 Mg1 N1 90.13(9) . .
C31 Mg1 N1 111.53(12) . .
O1 Mg1 Mg1 42.31(6) 3_757 3_757
O1 Mg1 Mg1 42.05(6) . 3_757
C31 Mg1 Mg1 137.83(11) . 3_757
N1 Mg1 Mg1 105.65(8) . 3_757
C11 O1 Mg1 134.85(17) . 3_757
C11 O1 Mg1 127.12(16) . .
Mg1 O1 Mg1 95.64(9) 3_757 .
C24 O2 C27 116.5(2) . .
C4 N1 C5 108.3(2) . .
C4 N1 C2 112.2(2) . .
C5 N1 C2 105.1(2) . .
C4 N1 Mg1 114.80(19) . .
C5 N1 Mg1 111.7(2) . .
C2 N1 Mg1 104.32(17) . .
C21 C1 C2 109.1(2) . .
C21 C1 C11 114.6(2) . .
C2 C1 C11 114.5(2) . .
C21 C1 H1A 105.9 . .
C2 C1 H1A 105.9 . .
C11 C1 H1A 105.9 . .
N1 C2 C1 117.8(2) . .
N1 C2 H2A 107.9 . .
C1 C2 H2A 107.9 . .
N1 C2 H2B 107.9 . .
C1 C2 H2B 107.9 . .
H2A C2 H2B 107.2 . .
N1 C4 H4A 109.5 . .
N1 C4 H4B 109.5 . .
H4A C4 H4B 109.5 . .
N1 C4 H4C 109.5 . .
H4A C4 H4C 109.5 . .
H4B C4 H4C 109.5 . .
N1 C5 H5A 109.5 . .
N1 C5 H5B 109.5 . .
H5A C5 H5B 109.5 . .
N1 C5 H5C 109.5 . .
H5A C5 H5C 109.5 . .
H5B C5 H5C 109.5 . .
O1 C11 C16 109.2(2) . .
O1 C11 C12 109.9(2) . .
C16 C11 C12 108.2(2) . .
O1 C11 C1 108.1(2) . .
C16 C11 C1 109.0(2) . .
C12 C11 C1 112.4(2) . .
C13 C12 C11 112.4(2) . .
C13 C12 H12A 109.1 . .
C11 C12 H12A 109.1 . .
C13 C12 H12B 109.1 . .
C11 C12 H12B 109.1 . .
H12A C12 H12B 107.9 . .
C12 C13 C14 111.1(3) . .
C12 C13 H13A 109.4 . .
C14 C13 H13A 109.4 . .
C12 C13 H13B 109.4 . .
C14 C13 H13B 109.4 . .
H13A C13 H13B 108.0 . .
C15 C14 C13 111.2(3) . .
C15 C14 H14A 109.4 . .
C13 C14 H14A 109.4 . .
C15 C14 H14B 109.4 . .
C13 C14 H14B 109.4 . .
H14A C14 H14B 108.0 . .
C14 C15 C16 110.9(2) . .
C14 C15 H15A 109.5 . .
C16 C15 H15A 109.5 . .
C14 C15 H15B 109.5 . .
C16 C15 H15B 109.5 . .
H15A C15 H15B 108.0 . .
C15 C16 C11 111.9(2) . .
C15 C16 H16A 109.2 . .
C11 C16 H16A 109.2 . .
C15 C16 H16B 109.2 . .
C11 C16 H16B 109.2 . .
H16A C16 H16B 107.9 . .
C26 C21 C22 116.5(3) . .
C26 C21 C1 121.3(3) . .
C22 C21 C1 122.2(3) . .
C23 C22 C21 122.0(3) . .
C23 C22 H22A 119.0 . .
C21 C22 H22A 119.0 . .
C22 C23 C24 119.9(3) . .
C22 C23 H23A 120.1 . .
C24 C23 H23A 120.1 . .
O2 C24 C23 124.6(3) . .
O2 C24 C25 115.8(3) . .
C23 C24 C25 119.6(3) . .
C26 C25 C24 119.9(3) . .
C26 C25 H25A 120.1 . .
C24 C25 H25A 120.1 . .
C25 C26 C21 122.1(3) . .
C25 C26 H26A 119.0 . .
C21 C26 H26A 119.0 . .
O2 C27 H27A 109.5 . .
O2 C27 H27B 109.5 . .
H27A C27 H27B 109.5 . .
O2 C27 H27C 109.5 . .
H27A C27 H27C 109.5 . .
H27B C27 H27C 109.5 . .
C32 C31 Mg1 127.5(2) . .
C32 C31 H31A 105.4 . .
Mg1 C31 H31A 105.4 . .
C32 C31 H31B 105.4 . .
Mg1 C31 H31B 105.4 . .
H31A C31 H31B 106.0 . .
C33 C32 C31 112.7(3) . .
C33 C32 H32A 109.1 . .
C31 C32 H32A 109.1 . .
C33 C32 H32B 109.1 . .
C31 C32 H32B 109.1 . .
H32A C32 H32B 107.8 . .
C32 C33 C34 113.7(3) . .
C32 C33 H33A 108.8 . .
C34 C33 H33A 108.8 . .
C32 C33 H33B 108.8 . .
C34 C33 H33B 108.8 . .
H33A C33 H33B 107.7 . .
C33 C34 H34A 109.5 . .
C33 C34 H34B 109.5 . .
H34A C34 H34B 109.5 . .
C33 C34 H34C 109.5 . .
H34A C34 H34C 109.5 . .
H34B C34 H34C 109.5 . .

loop_
_geom_bond_atom_site_label_1
_geom_bond_atom_site_label_2
_geom_bond_distance
_geom_bond_site_symmetry_2
Mg1 O1 1.962(2) 3_757
Mg1 O1 1.972(2) .
Mg1 C31 2.129(3) .
Mg1 N1 2.194(3) .
Mg1 Mg1 2.9158(19) 3_757
O1 C11 1.418(3) .
O1 Mg1 1.962(2) 3_757
O2 C24 1.378(3) .
O2 C27 1.435(4) .
N1 C4 1.458(4) .
N1 C5 1.483(4) .
N1 C2 1.499(4) .
C1 C21 1.516(4) .
C1 C2 1.526(4) .
C1 C11 1.577(4) .
C1 H1A 1.0000 .
C2 H2A 0.9900 .
C2 H2B 0.9900 .
C4 H4A 0.9800 .
C4 H4B 0.9800 .
C4 H4C 0.9800 .
C5 H5A 0.9800 .
C5 H5B 0.9800 .
C5 H5C 0.9800 .
C11 C16 1.533(4) .
C11 C12 1.537(4) .
C12 C13 1.528(4) .
C12 H12A 0.9900 .
C12 H12B 0.9900 .
C13 C14 1.534(4) .
C13 H13A 0.9900 .
C13 H13B 0.9900 .
C14 C15 1.521(4) .
C14 H14A 0.9900 .
C14 H14B 0.9900 .
C15 C16 1.531(4) .
C15 H15A 0.9900 .
C15 H15B 0.9900 .
C16 H16A 0.9900 .
C16 H16B 0.9900 .
C21 C26 1.396(4) .
C21 C22 1.408(4) .
C22 C23 1.381(4) .
C22 H22A 0.9500 .
C23 C24 1.381(4) .
C23 H23A 0.9500 .
C24 C25 1.395(4) .
C25 C26 1.378(4) .
C25 H25A 0.9500 .
C26 H26A 0.9500 .
C27 H27A 0.9800 .
C27 H27B 0.9800 .
C27 H27C 0.9800 .
C31 C32 1.531(4) .
C31 H31A 0.9900 .
C31 H31B 0.9900 .
C32 C33 1.512(5) .
C32 H32A 0.9900 .
C32 H32B 0.9900 .
C33 C34 1.541(5) .
C33 H33A 0.9900 .
C33 H33B 0.9900 .
C34 H34A 0.9800 .
C34 H34B 0.9800 .
C34 H34C 0.9800 .

loop_
_geom_torsion_atom_site_label_1
_geom_torsion_atom_site_label_2
_geom_torsion_atom_site_label_3
_geom_torsion_atom_site_label_4
_geom_torsion
_geom_torsion_site_symmetry_1
_geom_torsion_site_symmetry_4
O1 Mg1 O1 C11 -164.5(2) 3_757 .
C31 Mg1 O1 C11 63.7(2) . .
N1 Mg1 O1 C11 -50.9(2) . .
Mg1 Mg1 O1 C11 -164.5(2) 3_757 .
O1 Mg1 O1 Mg1 0.000(1) 3_757 3_757
C31 Mg1 O1 Mg1 -131.83(13) . 3_757
N1 Mg1 O1 Mg1 113.59(10) . 3_757
O1 Mg1 N1 C4 7.0(2) 3_757 .
O1 Mg1 N1 C4 -76.9(2) . .
C31 Mg1 N1 C4 162.9(2) . .
Mg1 Mg1 N1 C4 -37.4(2) 3_757 .
O1 Mg1 N1 C5 -116.8(2) 3_757 .
O1 Mg1 N1 C5 159.3(2) . .
C31 Mg1 N1 C5 39.2(2) . .
Mg1 Mg1 N1 C5 -161.12(19) 3_757 .
O1 Mg1 N1 C2 130.20(18) 3_757 .
O1 Mg1 N1 C2 46.29(18) . .
C31 Mg1 N1 C2 -73.8(2) . .
Mg1 Mg1 N1 C2 85.89(18) 3_757 .
C4 N1 C2 C1 57.4(3) . .
C5 N1 C2 C1 174.9(3) . .
Mg1 N1 C2 C1 -67.4(3) . .
C21 C1 C2 N1 -157.2(3) . .
C11 C1 C2 N1 72.8(3) . .
Mg1 O1 C11 C16 17.0(3) 3_757 .
Mg1 O1 C11 C16 174.96(17) . .
Mg1 O1 C11 C12 135.5(2) 3_757 .
Mg1 O1 C11 C12 -66.5(3) . .
Mg1 O1 C11 C1 -101.4(3) 3_757 .
Mg1 O1 C11 C1 56.5(3) . .
C21 C1 C11 O1 177.6(2) . .
C2 C1 C11 O1 -55.2(3) . .
C21 C1 C11 C16 59.0(3) . .
C2 C1 C11 C16 -173.8(2) . .
C21 C1 C11 C12 -60.9(3) . .
C2 C1 C11 C12 66.3(3) . .
O1 C11 C12 C13 -62.3(3) . .
C16 C11 C12 C13 56.9(3) . .
C1 C11 C12 C13 177.2(3) . .
C11 C12 C13 C14 -56.0(4) . .
C12 C13 C14 C15 54.0(4) . .
C13 C14 C15 C16 -54.9(3) . .
C14 C15 C16 C11 57.9(3) . .
O1 C11 C16 C15 62.0(3) . .
C12 C11 C16 C15 -57.6(3) . .
C1 C11 C16 C15 179.9(2) . .
C2 C1 C21 C26 131.9(3) . .
C11 C1 C21 C26 -98.2(3) . .
C2 C1 C21 C22 -46.5(4) . .
C11 C1 C21 C22 83.4(3) . .
C26 C21 C22 C23 1.9(4) . .
C1 C21 C22 C23 -179.7(3) . .
C21 C22 C23 C24 0.0(4) . .
C27 O2 C24 C23 -18.8(4) . .
C27 O2 C24 C25 163.0(2) . .
C22 C23 C24 O2 179.7(3) . .
C22 C23 C24 C25 -2.1(4) . .
O2 C24 C25 C26 -179.4(3) . .
C23 C24 C25 C26 2.2(4) . .
C24 C25 C26 C21 -0.3(4) . .
C22 C21 C26 C25 -1.7(4) . .
C1 C21 C26 C25 179.8(3) . .
O1 Mg1 C31 C32 48.0(3) 3_757 .
O1 Mg1 C31 C32 154.7(2) . .
N1 Mg1 C31 C32 -103.2(3) . .
Mg1 Mg1 C31 C32 106.6(3) 3_757 .
Mg1 C31 C32 C33 67.8(4) . .
C31 C32 C33 C34 175.1(3) . .
